data_7028532
loop_
_publ_author_name
'Ma, Zhen'
'Wei, Lijuan'
'Alegria, Elisabete C. B. A.'
'Martins, Lu\'isa M D R S'
'Guedes da Silva, M F\'atima C'
'Pombeiro, Armando J. L.'

_publ_section_title
;
 Synthesis and characterization of copper(ii) 4'-phenyl-terpyridine
 compounds and catalytic application for aerobic oxidation of benzylic
 alcohols.
;
_journal_issue 10
_journal_name_full 'Dalton transactions (Cambridge, England : 2003)'
_journal_page_first 4048
_journal_page_last 4058
_journal_paper_doi 10.1039/c3dt53054j
_journal_volume 43
_journal_year 2014
_chemical_formula_moiety 'C25 H21 Cu N3 O4, C H2 Cl2'
_chemical_formula_sum 'C26 H23 Cl2 Cu N3 O4'
_chemical_formula_weight 575.91
_chemical_name_systematic
;
 ?
;
_space_group_crystal_system triclinic
_space_group_IT_number 2
_space_group_name_Hall '-P 1'
_space_group_name_H-M_alt 'P -1'
_symmetry_space_group_name_Hall '-P 1'
_symmetry_space_group_name_H-M 'P -1'
_atom_sites_solution_hydrogens geom
_audit_creation_method SHELXL-2013
_cell_angle_alpha 76.347(2)
_cell_angle_beta 89.396(3)
_cell_angle_gamma 76.328(2)
_cell_formula_units_Z 2
_cell_length_a 8.0783(3)
_cell_length_b 11.2416(3)
_cell_length_c 14.5084(5)
_cell_measurement_reflns_used 8548
_cell_measurement_temperature 150(2)
_cell_measurement_theta_max 29.33
_cell_measurement_theta_min 2.82
_cell_volume 1242.61(7)
_computing_structure_refinement 'SHELXL-2013 (Sheldrick, 2013)'
_diffrn_ambient_temperature 150(2)
_diffrn_measured_fraction_theta_full 0.989
_diffrn_measured_fraction_theta_max 0.985
_diffrn_radiation_type MoK\a
_diffrn_radiation_wavelength 0.71073
_diffrn_reflns_av_R_equivalents 0.0251
_diffrn_reflns_av_unetI/netI 0.0264
_diffrn_reflns_Laue_measured_fraction_full 0.989
_diffrn_reflns_Laue_measured_fraction_max 0.985
_diffrn_reflns_limit_h_max 11
_diffrn_reflns_limit_h_min -11
_diffrn_reflns_limit_k_max 16
_diffrn_reflns_limit_k_min -16
_diffrn_reflns_limit_l_max 20
_diffrn_reflns_limit_l_min -20
_diffrn_reflns_number 29287
_diffrn_reflns_point_group_measured_fraction_full 0.989
_diffrn_reflns_point_group_measured_fraction_max 0.985
_diffrn_reflns_theta_full 26.300
_diffrn_reflns_theta_max 30.560
_diffrn_reflns_theta_min 2.598
_exptl_absorpt_coefficient_mu 1.133
_exptl_absorpt_correction_T_max 0.8760
_exptl_absorpt_correction_T_min 0.7274
_exptl_absorpt_correction_type multi-scan
_exptl_absorpt_process_details sadabs
_exptl_crystal_colour blue
_exptl_crystal_density_diffrn 1.539
_exptl_crystal_description prism
_exptl_crystal_F_000 590
_exptl_crystal_size_max 0.300
_exptl_crystal_size_mid 0.160
_exptl_crystal_size_min 0.120
_refine_diff_density_max 1.077
_refine_diff_density_min -1.008
_refine_diff_density_rms 0.100
_refine_ls_extinction_method none
_refine_ls_goodness_of_fit_ref 1.156
_refine_ls_hydrogen_treatment constr
_refine_ls_matrix_type full
_refine_ls_number_parameters 325
_refine_ls_number_reflns 7511
_refine_ls_number_restraints 0
_refine_ls_restrained_S_all 1.156
_refine_ls_R_factor_all 0.0600
_refine_ls_R_factor_gt 0.0514
_refine_ls_shift/su_max 0.001
_refine_ls_shift/su_mean 0.000
_refine_ls_structure_factor_coef Fsqd
_refine_ls_weighting_details 'w=1/[\s^2^(Fo^2^)+(0.0359P)^2^+3.8087P] where P=(Fo^2^+2Fc^2^)/3'
_refine_ls_weighting_scheme calc
_refine_ls_wR_factor_gt 0.1371
_refine_ls_wR_factor_ref 0.1419
_reflns_Friedel_coverage 0.000
_reflns_number_gt 6544
_reflns_number_total 7511
_reflns_threshold_expression 'I > 2\s(I)'
_cod_data_source_file c3dt53054j.txt
_cod_data_source_block Compound2
_cod_database_code 7028532
_shelx_space_group_comment
;
The symmetry employed for this shelxl refinement is uniquely defined
by the following loop, which should always be used as a source of
symmetry information in preference to the above space-group names.
They are only intended as comments.
;
_shelx_estimated_absorpt_t_min 0.727
_shelx_estimated_absorpt_t_max 0.876
_shelxl_version_number 2013-4

loop_
_space_group_symop_operation_xyz
'x, y, z'
'-x, -y, -z'

loop_
_atom_site_label
_atom_site_type_symbol
_atom_site_fract_x
_atom_site_fract_y
_atom_site_fract_z
_atom_site_U_iso_or_equiv
_atom_site_adp_type
_atom_site_occupancy
_atom_site_site_symmetry_order
_atom_site_calc_flag
_atom_site_refinement_flags_posn
_atom_site_refinement_flags_adp
C1 C 0.6282(4) 0.2953(3) 0.2884(2) 0.0220(5) Uani 1 1 d . .
H1 H 0.6019 0.3518 0.2276 0.026 Uiso 1 1 calc R U
C2 C 0.7937(4) 0.2258(3) 0.3112(2) 0.0243(6) Uani 1 1 d . .
H2 H 0.8802 0.2353 0.2670 0.029 Uiso 1 1 calc R U
C3 C 0.8324(4) 0.1419(3) 0.3992(2) 0.0239(6) Uani 1 1 d . .
H3 H 0.9454 0.0925 0.4159 0.029 Uiso 1 1 calc R U
C4 C 0.7037(4) 0.1308(3) 0.4630(2) 0.0214(5) Uani 1 1 d . .
H4 H 0.7268 0.0736 0.5237 0.026 Uiso 1 1 calc R U
C5 C 0.5408(3) 0.2055(3) 0.43558(19) 0.0176(5) Uani 1 1 d . .
C6 C 0.3928(3) 0.2078(2) 0.49706(18) 0.0169(5) Uani 1 1 d . .
C7 C 0.3951(3) 0.1425(3) 0.59106(19) 0.0184(5) Uani 1 1 d . .
H7 H 0.4978 0.0880 0.6219 0.022 Uiso 1 1 calc R U
C8 C 0.2436(3) 0.1580(3) 0.64011(18) 0.0171(5) Uani 1 1 d . .
C9 C 0.0942(3) 0.2392(3) 0.59163(18) 0.0175(5) Uani 1 1 d . .
H9 H -0.0106 0.2506 0.6226 0.021 Uiso 1 1 calc R U
C10 C 0.1026(3) 0.3024(2) 0.49793(18) 0.0163(5) Uani 1 1 d . .
C11 C -0.0389(3) 0.3945(2) 0.43603(18) 0.0162(5) Uani 1 1 d . .
C12 C -0.2031(3) 0.4332(3) 0.46526(19) 0.0194(5) Uani 1 1 d . .
H12 H -0.2321 0.4015 0.5284 0.023 Uiso 1 1 calc R U
C13 C -0.3239(4) 0.5195(3) 0.3998(2) 0.0220(5) Uani 1 1 d . .
H13 H -0.4372 0.5475 0.4178 0.026 Uiso 1 1 calc R U
C14 C -0.2778(4) 0.5644(3) 0.3085(2) 0.0235(6) Uani 1 1 d . .
H14 H -0.3592 0.6229 0.2628 0.028 Uiso 1 1 calc R U
C15 C -0.1114(4) 0.5227(3) 0.2845(2) 0.0212(5) Uani 1 1 d . .
H15 H -0.0797 0.5537 0.2218 0.025 Uiso 1 1 calc R U
C16 C 0.2453(4) 0.0935(3) 0.74168(19) 0.0188(5) Uani 1 1 d . .
C17 C 0.3670(4) -0.0185(3) 0.7792(2) 0.0273(6) Uani 1 1 d . .
H17 H 0.4458 -0.0552 0.7388 0.033 Uiso 1 1 calc R U
C18 C 0.3732(5) -0.0764(3) 0.8754(2) 0.0357(8) Uani 1 1 d . .
H18 H 0.4568 -0.1524 0.9004 0.043 Uiso 1 1 calc R U
C19 C 0.2598(5) -0.0248(4) 0.9347(2) 0.0356(8) Uani 1 1 d . .
H19 H 0.2659 -0.0643 1.0005 0.043 Uiso 1 1 calc R U
C20 C 0.1361(5) 0.0852(3) 0.8983(2) 0.0315(7) Uani 1 1 d . .
H20 H 0.0567 0.1205 0.9391 0.038 Uiso 1 1 calc R U
C21 C 0.1284(4) 0.1438(3) 0.8019(2) 0.0245(6) Uani 1 1 d . .
H21 H 0.0428 0.2187 0.7771 0.029 Uiso 1 1 calc R U
C22 C 0.2112(4) 0.1457(3) 0.2590(2) 0.0217(5) Uani 1 1 d . .
C23 C 0.1638(5) 0.0767(4) 0.1887(3) 0.0373(8) Uani 1 1 d . .
H23A H 0.1132 0.1380 0.1303 0.056 Uiso 1 1 calc R U
H23B H 0.0813 0.0286 0.2165 0.056 Uiso 1 1 calc R U
H23C H 0.2665 0.0189 0.1742 0.056 Uiso 1 1 calc R U
C24 C 0.2897(3) 0.6082(3) 0.2347(2) 0.0215(5) Uani 1 1 d . .
C25 C 0.3156(5) 0.7122(3) 0.1521(3) 0.0357(8) Uani 1 1 d . .
H25A H 0.4135 0.6794 0.1172 0.054 Uiso 1 1 calc R U
H25B H 0.3370 0.7819 0.1762 0.054 Uiso 1 1 calc R U
H25C H 0.2130 0.7426 0.1096 0.054 Uiso 1 1 calc R U
C26 C 0.2594(8) 0.4328(5) 0.0249(3) 0.0604(14) Uani 1 1 d . .
H26A H 0.3749 0.4154 0.0548 0.072 Uiso 1 1 calc R U
H26B H 0.1772 0.4291 0.0760 0.072 Uiso 1 1 calc R U
N1 N 0.5038(3) 0.2858(2) 0.34881(16) 0.0178(4) Uani 1 1 d . .
N2 N 0.2488(3) 0.2849(2) 0.45314(15) 0.0163(4) Uani 1 1 d . .
N3 N 0.0061(3) 0.4400(2) 0.34707(16) 0.0173(4) Uani 1 1 d . .
O1 O 0.2014(3) 0.2627(2) 0.22776(15) 0.0255(4) Uani 1 1 d . .
O2 O 0.2538(3) 0.0855(2) 0.34157(17) 0.0319(5) Uani 1 1 d . .
O3 O 0.2806(3) 0.5060(2) 0.21319(15) 0.0248(4) Uani 1 1 d . .
O4 O 0.2772(3) 0.6256(2) 0.31576(16) 0.0303(5) Uani 1 1 d . .
Cl1 Cl 0.25193(16) 0.31711(12) -0.03593(7) 0.0520(3) Uani 1 1 d . .
Cl2 Cl 0.2103(3) 0.58461(14) -0.05099(9) 0.0786(5) Uani 1 1 d . .
Cu2 Cu 0.25305(4) 0.37079(3) 0.32019(2) 0.01648(9) Uani 1 1 d . .

loop_
_atom_site_aniso_label
_atom_site_aniso_U_11
_atom_site_aniso_U_22
_atom_site_aniso_U_33
_atom_site_aniso_U_23
_atom_site_aniso_U_13
_atom_site_aniso_U_12
C1 0.0226(13) 0.0257(14) 0.0181(12) -0.0047(10) 0.0060(10) -0.0074(11)
C2 0.0185(12) 0.0291(15) 0.0253(14) -0.0068(12) 0.0073(10) -0.0056(11)
C3 0.0174(12) 0.0277(14) 0.0260(14) -0.0076(11) 0.0033(10) -0.0030(11)
C4 0.0183(12) 0.0221(13) 0.0216(13) -0.0026(10) 0.0028(10) -0.0032(10)
C5 0.0179(12) 0.0173(12) 0.0176(12) -0.0042(9) 0.0036(9) -0.0045(9)
C6 0.0175(11) 0.0168(11) 0.0150(11) -0.0026(9) 0.0014(9) -0.0029(9)
C7 0.0176(12) 0.0184(12) 0.0165(11) -0.0014(9) -0.0004(9) -0.0019(9)
C8 0.0196(12) 0.0180(12) 0.0119(11) -0.0005(9) -0.0005(9) -0.0041(9)
C9 0.0169(11) 0.0203(12) 0.0140(11) -0.0019(9) 0.0016(9) -0.0039(9)
C10 0.0167(11) 0.0169(11) 0.0138(11) -0.0011(9) 0.0009(9) -0.0036(9)
C11 0.0169(11) 0.0176(11) 0.0132(11) -0.0019(9) -0.0008(9) -0.0042(9)
C12 0.0186(12) 0.0224(13) 0.0163(11) -0.0036(10) 0.0015(9) -0.0042(10)
C13 0.0167(12) 0.0253(14) 0.0220(13) -0.0050(11) -0.0005(10) -0.0019(10)
C14 0.0196(13) 0.0234(13) 0.0238(13) -0.0006(11) -0.0045(10) -0.0029(10)
C15 0.0221(13) 0.0228(13) 0.0161(12) 0.0006(10) -0.0002(10) -0.0052(10)
C16 0.0209(12) 0.0214(12) 0.0126(11) -0.0001(9) 0.0005(9) -0.0060(10)
C17 0.0262(14) 0.0260(14) 0.0227(14) 0.0042(11) 0.0016(11) -0.0028(11)
C18 0.0362(18) 0.0317(17) 0.0257(16) 0.0103(13) -0.0027(13) 0.0009(14)
C19 0.0432(19) 0.0406(19) 0.0161(13) 0.0074(13) -0.0010(13) -0.0107(16)
C20 0.0366(17) 0.0388(18) 0.0152(13) -0.0006(12) 0.0050(12) -0.0076(14)
C21 0.0267(14) 0.0277(14) 0.0165(12) -0.0017(11) 0.0031(10) -0.0055(11)
C22 0.0161(12) 0.0252(14) 0.0237(13) -0.0086(11) 0.0046(10) -0.0025(10)
C23 0.044(2) 0.0379(19) 0.0389(19) -0.0220(16) 0.0028(15) -0.0137(16)
C24 0.0160(12) 0.0222(13) 0.0206(12) 0.0015(10) 0.0029(10) -0.0005(10)
C25 0.0422(19) 0.0247(15) 0.0323(17) 0.0078(13) 0.0081(14) -0.0076(14)
C26 0.095(4) 0.060(3) 0.030(2) -0.0027(19) -0.009(2) -0.033(3)
N1 0.0179(10) 0.0192(10) 0.0165(10) -0.0041(8) 0.0034(8) -0.0050(8)
N2 0.0176(10) 0.0171(10) 0.0127(9) -0.0020(8) 0.0009(8) -0.0028(8)
N3 0.0180(10) 0.0199(11) 0.0133(10) -0.0024(8) 0.0000(8) -0.0048(8)
O1 0.0339(12) 0.0239(10) 0.0174(9) -0.0038(8) -0.0019(8) -0.0057(9)
O2 0.0410(13) 0.0236(11) 0.0274(11) -0.0015(9) 0.0006(10) -0.0054(10)
O3 0.0307(11) 0.0237(10) 0.0170(9) 0.0004(8) 0.0053(8) -0.0061(8)
O4 0.0340(12) 0.0321(12) 0.0243(11) -0.0055(9) 0.0058(9) -0.0087(10)
Cl1 0.0613(7) 0.0610(7) 0.0305(5) -0.0090(4) -0.0022(4) -0.0104(5)
Cl2 0.1261(14) 0.0616(8) 0.0399(6) 0.0007(6) 0.0106(7) -0.0200(8)
Cu2 0.01696(16) 0.01888(16) 0.01156(14) -0.00049(11) 0.00205(11) -0.00362(11)

loop_
_atom_type_symbol
_atom_type_description
_atom_type_scat_dispersion_real
_atom_type_scat_dispersion_imag
_atom_type_scat_source
C C 0.0033 0.0016 'International Tables Vol C Tables 4.2.6.8 and 6.1.1.4'
H H 0.0000 0.0000 'International Tables Vol C Tables 4.2.6.8 and 6.1.1.4'
N N 0.0061 0.0033 'International Tables Vol C Tables 4.2.6.8 and 6.1.1.4'
O O 0.0106 0.0060 'International Tables Vol C Tables 4.2.6.8 and 6.1.1.4'
Cl Cl 0.1484 0.1585 'International Tables Vol C Tables 4.2.6.8 and 6.1.1.4'
Cu Cu 0.3201 1.2651 'International Tables Vol C Tables 4.2.6.8 and 6.1.1.4'

loop_
_geom_angle_atom_site_label_1
_geom_angle_atom_site_label_2
_geom_angle_atom_site_label_3
_geom_angle
N1 C1 C2 122.2(3)
N1 C1 H1 118.9
C2 C1 H1 118.9
C1 C2 C3 119.2(3)
C1 C2 H2 120.4
C3 C2 H2 120.4
C2 C3 C4 119.3(3)
C2 C3 H3 120.4
C4 C3 H3 120.4
C5 C4 C3 118.2(3)
C5 C4 H4 120.9
C3 C4 H4 120.9
N1 C5 C4 122.0(2)
N1 C5 C6 113.6(2)
C4 C5 C6 124.3(2)
N2 C6 C7 120.8(2)
N2 C6 C5 112.8(2)
C7 C6 C5 126.4(2)
C6 C7 C8 119.2(2)
C6 C7 H7 120.4
C8 C7 H7 120.4
C7 C8 C9 118.6(2)
C7 C8 C16 119.9(2)
C9 C8 C16 121.5(2)
C10 C9 C8 118.8(2)
C10 C9 H9 120.6
C8 C9 H9 120.6
N2 C10 C9 121.0(2)
N2 C10 C11 112.1(2)
C9 C10 C11 126.9(2)
N3 C11 C12 121.9(2)
N3 C11 C10 113.9(2)
C12 C11 C10 124.3(2)
C11 C12 C13 118.4(3)
C11 C12 H12 120.8
C13 C12 H12 120.8
C14 C13 C12 119.5(3)
C14 C13 H13 120.2
C12 C13 H13 120.2
C13 C14 C15 119.0(3)
C13 C14 H14 120.5
C15 C14 H14 120.5
N3 C15 C14 122.0(3)
N3 C15 H15 119.0
C14 C15 H15 119.0
C21 C16 C17 118.7(3)
C21 C16 C8 121.0(3)
C17 C16 C8 120.3(3)
C18 C17 C16 120.3(3)
C18 C17 H17 119.8
C16 C17 H17 119.8
C19 C18 C17 120.5(3)
C19 C18 H18 119.7
C17 C18 H18 119.7
C18 C19 C20 119.9(3)
C18 C19 H19 120.0
C20 C19 H19 120.0
C19 C20 C21 120.0(3)
C19 C20 H20 120.0
C21 C20 H20 120.0
C16 C21 C20 120.5(3)
C16 C21 H21 119.8
C20 C21 H21 119.8
O2 C22 O1 125.0(3)
O2 C22 C23 118.4(3)
O1 C22 C23 116.6(3)
C22 C23 H23A 109.5
C22 C23 H23B 109.5
H23A C23 H23B 109.5
C22 C23 H23C 109.5
H23A C23 H23C 109.5
H23B C23 H23C 109.5
O4 C24 O3 124.5(3)
O4 C24 C25 120.3(3)
O3 C24 C25 115.2(3)
C24 C25 H25A 109.5
C24 C25 H25B 109.5
H25A C25 H25B 109.5
C24 C25 H25C 109.5
H25A C25 H25C 109.5
H25B C25 H25C 109.5
Cl1 C26 Cl2 111.8(2)
Cl1 C26 H26A 109.3
Cl2 C26 H26A 109.3
Cl1 C26 H26B 109.3
Cl2 C26 H26B 109.3
H26A C26 H26B 107.9
C1 N1 C5 119.1(2)
C1 N1 Cu2 126.0(2)
C5 N1 Cu2 114.69(18)
C6 N2 C10 121.6(2)
C6 N2 Cu2 118.72(18)
C10 N2 Cu2 119.67(18)
C15 N3 C11 119.2(2)
C15 N3 Cu2 125.64(19)
C11 N3 Cu2 115.12(18)
C22 O1 Cu2 120.12(19)
C24 O3 Cu2 115.06(18)
N2 Cu2 O3 156.44(10)
N2 Cu2 N1 79.62(9)
O3 Cu2 N1 97.29(9)
N2 Cu2 N3 79.18(9)
O3 Cu2 N3 99.48(9)
N1 Cu2 N3 157.79(9)
N2 Cu2 O1 112.12(9)
O3 Cu2 O1 91.44(9)
N1 Cu2 O1 97.75(9)
N3 Cu2 O1 96.29(9)

loop_
_geom_bond_atom_site_label_1
_geom_bond_atom_site_label_2
_geom_bond_distance
C1 N1 1.333(3)
C1 C2 1.379(4)
C1 H1 0.9500
C2 C3 1.386(4)
C2 H2 0.9500
C3 C4 1.393(4)
C3 H3 0.9500
C4 C5 1.388(4)
C4 H4 0.9500
C5 N1 1.354(3)
C5 C6 1.483(4)
C6 N2 1.337(3)
C6 C7 1.386(4)
C7 C8 1.405(4)
C7 H7 0.9500
C8 C9 1.406(4)
C8 C16 1.479(4)
C9 C10 1.386(3)
C9 H9 0.9500
C10 N2 1.338(3)
C10 C11 1.486(4)
C11 N3 1.351(3)
C11 C12 1.390(4)
C12 C13 1.390(4)
C12 H12 0.9500
C13 C14 1.383(4)
C13 H13 0.9500
C14 C15 1.384(4)
C14 H14 0.9500
C15 N3 1.338(3)
C15 H15 0.9500
C16 C21 1.393(4)
C16 C17 1.396(4)
C17 C18 1.390(4)
C17 H17 0.9500
C18 C19 1.372(5)
C18 H18 0.9500
C19 C20 1.387(5)
C19 H19 0.9500
C20 C21 1.394(4)
C20 H20 0.9500
C21 H21 0.9500
C22 O2 1.236(4)
C22 O1 1.269(4)
C22 C23 1.520(4)
C23 H23A 0.9800
C23 H23B 0.9800
C23 H23C 0.9800
C24 O4 1.237(4)
C24 O3 1.277(4)
C24 C25 1.515(4)
C25 H25A 0.9800
C25 H25B 0.9800
C25 H25C 0.9800
C26 Cl1 1.747(5)
C26 Cl2 1.756(5)
C26 H26A 0.9900
C26 H26B 0.9900
N1 Cu2 2.026(2)
N2 Cu2 1.946(2)
N3 Cu2 2.032(2)
O1 Cu2 2.114(2)
O3 Cu2 1.951(2)
